data_4075672
loop_
_publ_author_name
'Mandal, Debaprasad'
'Gupta, B. D.'

_publ_section_title
;
 Cobaloximes with Dimesitylglyoxime: Synthesis, Characterization,
 and Spectral Correlations with the Related Cobaloximes
;
_journal_coden_ASTM ORGND7
_journal_issue 7
_journal_name_full Organometallics
_journal_page_first 1501
_journal_page_last 1510
_journal_paper_doi 10.1021/om049096m
_journal_volume 24
_journal_year 2005
_chemical_formula_moiety '(C47 H54 Cl1 Co1 N6 O4)2'
_chemical_formula_sum 'C94 H108 Cl2 Co2 N12 O8'
_chemical_formula_weight 1722.68
_chemical_name_common 'Chloro cobalt(III) Mesitylglyoxime Pyridine'
_chemical_name_systematic
;
trans-bis(dimesitylglyoximato)-chloro-(pyridine)-cobalt(III)
;
_space_group_IT_number 15
_symmetry_cell_setting monoclinic
_symmetry_Int_Tables_number 15
_symmetry_space_group_name_Hall '-C 2yc'
_symmetry_space_group_name_H-M 'C 1 2/c 1'
_atom_sites_solution_hydrogens geom
_atom_sites_solution_primary direct
_atom_sites_solution_secondary difmap
_audit_creation_method SHELXL-97
_cell_angle_alpha 90.000(0)
_cell_angle_beta 108.043(6)
_cell_angle_gamma 90.000(0)
_cell_formula_units_Z 4
_cell_length_a 27.776(8)
_cell_length_b 9.071(2)
_cell_length_c 36.827(10)
_cell_measurement_reflns_used 900
_cell_measurement_temperature 293(2)
_cell_measurement_theta_max +28.0
_cell_measurement_theta_min -28.0
_cell_volume 8822(4)
_computing_cell_refinement 'SMART 5.628 (BRUKER, 2003)'
_computing_data_collection 'SMART 5.628 (BRUKER, 2003)'
_computing_data_reduction 'SAINT+ 6.45 (BRUKER, 2003)'
_computing_molecular_graphics 'Diamond 2.1'
_computing_publication_material 'WinGX publication routines (Farrugia, 1999)'
_computing_structure_refinement 'SHELXL-97 (Sheldrick, 1997)'
_computing_structure_solution SHELXTL
_diffrn_ambient_temperature 293(2)
_diffrn_measured_fraction_theta_full 0.990
_diffrn_measured_fraction_theta_max 0.990
_diffrn_measurement_device_type 'CCD area detector'
_diffrn_measurement_method \f/\w
_diffrn_radiation_monochromator graphite
_diffrn_radiation_source 'fine-focus sealed tube'
_diffrn_radiation_type MoK\a
_diffrn_radiation_wavelength 0.71073
_diffrn_reflns_av_R_equivalents 0.0981
_diffrn_reflns_av_sigmaI/netI 0.1346
_diffrn_reflns_limit_h_max 37
_diffrn_reflns_limit_h_min -26
_diffrn_reflns_limit_k_max 11
_diffrn_reflns_limit_k_min -12
_diffrn_reflns_limit_l_max 46
_diffrn_reflns_limit_l_min -49
_diffrn_reflns_number 28547
_diffrn_reflns_theta_full 28.30
_diffrn_reflns_theta_max 28.30
_diffrn_reflns_theta_min 2.20
_diffrn_standards_decay_% <0.05
_exptl_absorpt_coefficient_mu 0.500
_exptl_absorpt_correction_T_max 0.9333
_exptl_absorpt_correction_T_min 0.8853
_exptl_absorpt_correction_type empirical
_exptl_absorpt_process_details 'Bruker SADABS'
_exptl_crystal_colour 'yellow orange'
_exptl_crystal_density_diffrn 1.297
_exptl_crystal_density_method 'not measured'
_exptl_crystal_description block
_exptl_crystal_F_000 3632
_exptl_crystal_size_max 0.25
_exptl_crystal_size_mid 0.17
_exptl_crystal_size_min 0.14
_refine_diff_density_max 0.512
_refine_diff_density_min -0.344
_refine_diff_density_rms 0.081
_refine_ls_extinction_method none
_refine_ls_goodness_of_fit_ref 1.003
_refine_ls_hydrogen_treatment mixed
_refine_ls_matrix_type full
_refine_ls_number_parameters 533
_refine_ls_number_reflns 10846
_refine_ls_number_restraints 0
_refine_ls_restrained_S_all 1.003
_refine_ls_R_factor_all 0.1634
_refine_ls_R_factor_gt 0.0837
_refine_ls_shift/su_max 0.001
_refine_ls_shift/su_mean 0.000
_refine_ls_structure_factor_coef Fsqd
_refine_ls_weighting_details 'calc w=1/[\s^2^(Fo^2^)+(0.0808P)^2^+0.0000P] where P=(Fo^2^+2Fc^2^)/3'
_refine_ls_weighting_scheme calc
_refine_ls_wR_factor_gt 0.1683
_refine_ls_wR_factor_ref 0.2004
_reflns_number_gt 5747
_reflns_number_total 10846
_reflns_threshold_expression >2sigma(I)
_cod_data_source_file om049096msi20041122_050050.cif
_cod_data_source_block 6
_cod_depositor_comments
;
 Updated bibliographic information.

 Antanas Vaitkus,
 2019-10-02
;
_cod_original_cell_volume 8822(5)
_cod_database_code 4075672

loop_
_symmetry_equiv_pos_as_xyz
'x, y, z'
'-x, y, -z+1/2'
'x+1/2, y+1/2, z'
'-x+1/2, y+1/2, -z+1/2'
'-x, -y, -z'
'x, -y, z-1/2'
'-x+1/2, -y+1/2, -z'
'x+1/2, -y+1/2, z-1/2'

loop_
_atom_site_label
_atom_site_type_symbol
_atom_site_fract_x
_atom_site_fract_y
_atom_site_fract_z
_atom_site_U_iso_or_equiv
_atom_site_adp_type
_atom_site_occupancy
_atom_site_symmetry_multiplicity
_atom_site_calc_flag
_atom_site_refinement_flags
Co1 Co 0.74584(2) 0.36499(6) 0.130611(15) 0.02578(16) Uani 1 1 d .
Cl1 Cl 0.77700(5) 0.14667(12) 0.12187(3) 0.0425(3) Uani 1 1 d .
O1 O 0.81889(11) 0.5087(3) 0.10364(8) 0.0375(8) Uani 1 1 d .
O2 O 0.75566(12) 0.2755(3) 0.20697(8) 0.0388(8) Uani 1 1 d .
H1 H 0.7257 0.2171 0.1859 0.058 Uiso 1 1 d .
O3 O 0.67275(12) 0.2287(3) 0.15829(8) 0.0385(8) Uani 1 1 d .
O4 O 0.73985(11) 0.4312(3) 0.05426(8) 0.0368(7) Uani 1 1 d .
H2 H 0.7815 0.4746 0.0748 0.055 Uiso 1 1 d .
N1 N 0.80935(13) 0.4549(4) 0.13429(10) 0.0285(8) Uani 1 1 d .
N2 N 0.77835(14) 0.3443(4) 0.18393(9) 0.0294(8) Uani 1 1 d .
N3 N 0.68226(13) 0.2785(3) 0.12711(9) 0.0284(8) Uani 1 1 d .
N4 N 0.71460(14) 0.3789(4) 0.07730(9) 0.0295(8) Uani 1 1 d .
N5 N 0.72040(13) 0.5624(4) 0.13834(10) 0.0296(8) Uani 1 1 d .
N6 N 0.6799(3) 0.7504(6) 0.01606(18) 0.089(2) Uani 1 1 d .
C1 C 0.84160(16) 0.4714(4) 0.16849(11) 0.0269(9) Uani 1 1 d .
C2 C 0.82305(16) 0.3995(4) 0.19789(12) 0.0277(9) Uani 1 1 d .
C3 C 0.88920(17) 0.5572(5) 0.17687(11) 0.0311(10) Uani 1 1 d .
C4 C 0.93678(17) 0.4886(5) 0.19054(12) 0.0363(11) Uani 1 1 d .
C5 C 0.97953(18) 0.5771(6) 0.19976(13) 0.0479(13) Uani 1 1 d .
H5 H 1.0110 0.5323 0.2094 0.057 Uiso 1 1 calc R
C6 C 0.9778(2) 0.7292(6) 0.19532(14) 0.0475(13) Uani 1 1 d .
C7 C 0.9305(2) 0.7920(6) 0.18045(13) 0.0472(13) Uani 1 1 d .
H7 H 0.9285 0.8935 0.1767 0.057 Uiso 1 1 calc R
C8 C 0.88592(18) 0.7115(5) 0.17076(12) 0.0365(11) Uani 1 1 d .
C9 C 0.94291(19) 0.3251(5) 0.19533(14) 0.0484(13) Uani 1 1 d .
H9A H 0.9102 0.2791 0.1879 0.073 Uiso 1 1 calc R
H9B H 0.9605 0.3025 0.2216 0.073 Uiso 1 1 calc R
H9C H 0.9621 0.2887 0.1795 0.073 Uiso 1 1 calc R
C10 C 1.0253(2) 0.8208(7) 0.20720(16) 0.0722(18) Uani 1 1 d .
H10A H 1.0542 0.7575 0.2169 0.108 Uiso 1 1 calc R
H10B H 1.0238 0.8888 0.2268 0.108 Uiso 1 1 calc R
H10C H 1.0284 0.8745 0.1856 0.108 Uiso 1 1 calc R
C11 C 0.8364(2) 0.7898(5) 0.15506(15) 0.0504(13) Uani 1 1 d .
H11A H 0.8092 0.7197 0.1501 0.076 Uiso 1 1 calc R
H11B H 0.8355 0.8389 0.1317 0.076 Uiso 1 1 calc R
H11C H 0.8328 0.8612 0.1733 0.076 Uiso 1 1 calc R
C12 C 0.85305(16) 0.3863(4) 0.23891(12) 0.0294(10) Uani 1 1 d .
C13 C 0.87352(18) 0.2490(5) 0.25389(12) 0.0366(11) Uani 1 1 d .
C14 C 0.90309(18) 0.2428(5) 0.29180(12) 0.0391(11) Uani 1 1 d .
H14 H 0.9176 0.1529 0.3015 0.047 Uiso 1 1 calc R
C15 C 0.91212(18) 0.3626(6) 0.31583(13) 0.0419(12) Uani 1 1 d .
C16 C 0.88956(17) 0.4960(5) 0.30090(13) 0.0378(11) Uani 1 1 d .
H16 H 0.8941 0.5779 0.3168 0.045 Uiso 1 1 calc R
C17 C 0.86068(16) 0.5094(5) 0.26313(12) 0.0317(10) Uani 1 1 d .
C18 C 0.8621(2) 0.1094(5) 0.23046(13) 0.0500(14) Uani 1 1 d .
H18A H 0.8410 0.1323 0.2051 0.075 Uiso 1 1 calc R
H18B H 0.8447 0.0412 0.2420 0.075 Uiso 1 1 calc R
H18C H 0.8931 0.0661 0.2294 0.075 Uiso 1 1 calc R
C19 C 0.9441(2) 0.3554(6) 0.35694(14) 0.0639(16) Uani 1 1 d .
H19A H 0.9453 0.4508 0.3684 0.096 Uiso 1 1 calc R
H19B H 0.9778 0.3252 0.3585 0.096 Uiso 1 1 calc R
H19C H 0.9298 0.2855 0.3702 0.096 Uiso 1 1 calc R
C20 C 0.8360(2) 0.6558(5) 0.24881(14) 0.0478(13) Uani 1 1 d .
H20A H 0.8174 0.6479 0.2222 0.072 Uiso 1 1 calc R
H20B H 0.8616 0.7303 0.2524 0.072 Uiso 1 1 calc R
H20C H 0.8133 0.6822 0.2628 0.072 Uiso 1 1 calc R
C21 C 0.64821(16) 0.2768(4) 0.09352(12) 0.0286(10) Uani 1 1 d .
C22 C 0.66823(17) 0.3328(4) 0.06346(12) 0.0293(10) Uani 1 1 d .
C23 C 0.59425(17) 0.2320(4) 0.08745(12) 0.0312(10) Uani 1 1 d .
C24 C 0.57201(18) 0.1113(5) 0.06409(12) 0.0356(11) Uani 1 1 d .
C25 C 0.52154(19) 0.0783(6) 0.05935(14) 0.0460(13) Uani 1 1 d .
H25 H 0.5067 -0.0005 0.0437 0.055 Uiso 1 1 calc R
C26 C 0.49279(19) 0.1569(6) 0.07673(14) 0.0469(13) Uani 1 1 d .
C27 C 0.51533(19) 0.2736(6) 0.09972(14) 0.0455(12) Uani 1 1 d .
H27 H 0.4963 0.3272 0.1120 0.055 Uiso 1 1 calc R
C28 C 0.56534(18) 0.3140(5) 0.10531(12) 0.0358(11) Uani 1 1 d .
C29 C 0.6014(2) 0.0132(5) 0.04584(14) 0.0505(13) Uani 1 1 d .
H29A H 0.6355 0.0490 0.0518 0.076 Uiso 1 1 calc R
H29B H 0.5858 0.0132 0.0187 0.076 Uiso 1 1 calc R
H29C H 0.6018 -0.0854 0.0554 0.076 Uiso 1 1 calc R
C30 C 0.4384(2) 0.1159(7) 0.07191(19) 0.081(2) Uani 1 1 d .
H30A H 0.4247 0.1826 0.0864 0.121 Uiso 1 1 calc R
H30B H 0.4370 0.0170 0.0808 0.121 Uiso 1 1 calc R
H30C H 0.4189 0.1221 0.0454 0.121 Uiso 1 1 calc R
C31 C 0.58653(19) 0.4457(5) 0.12992(15) 0.0519(14) Uani 1 1 d .
H31A H 0.5609 0.4870 0.1394 0.078 Uiso 1 1 calc R
H31B H 0.5972 0.5183 0.1151 0.078 Uiso 1 1 calc R
H31C H 0.6150 0.4157 0.1510 0.078 Uiso 1 1 calc R
C32 C 0.64157(17) 0.3330(4) 0.02178(12) 0.0318(10) Uani 1 1 d .
C33 C 0.65972(18) 0.2416(5) -0.00204(12) 0.0368(11) Uani 1 1 d .
C34 C 0.6368(2) 0.2476(6) -0.04099(14) 0.0526(14) Uani 1 1 d .
H34 H 0.6485 0.1868 -0.0568 0.063 Uiso 1 1 calc R
C35 C 0.5967(2) 0.3424(7) -0.05720(14) 0.0604(16) Uani 1 1 d .
C36 C 0.5792(2) 0.4300(6) -0.03380(15) 0.0568(15) Uani 1 1 d .
H36 H 0.5518 0.4919 -0.0447 0.068 Uiso 1 1 calc R
C37 C 0.60099(18) 0.4297(5) 0.00575(13) 0.0397(11) Uani 1 1 d .
C38 C 0.7027(2) 0.1344(5) 0.01394(14) 0.0502(13) Uani 1 1 d .
H38A H 0.7145 0.1423 0.0413 0.075 Uiso 1 1 calc R
H38B H 0.7298 0.1569 0.0039 0.075 Uiso 1 1 calc R
H38C H 0.6909 0.0358 0.0068 0.075 Uiso 1 1 calc R
C39 C 0.5747(3) 0.3524(8) -0.10045(15) 0.100(3) Uani 1 1 d .
H39A H 0.5916 0.2831 -0.1121 0.149 Uiso 1 1 calc R
H39B H 0.5794 0.4503 -0.1086 0.149 Uiso 1 1 calc R
H39C H 0.5392 0.3300 -0.1080 0.149 Uiso 1 1 calc R
C40 C 0.5823(2) 0.5365(6) 0.02990(15) 0.0574(15) Uani 1 1 d .
H40A H 0.6013 0.5230 0.0563 0.086 Uiso 1 1 calc R
H40B H 0.5471 0.5187 0.0264 0.086 Uiso 1 1 calc R
H40C H 0.5867 0.6356 0.0224 0.086 Uiso 1 1 calc R
C41 C 0.71450(17) 0.6680(5) 0.11155(13) 0.0376(11) Uani 1 1 d .
H41 H 0.7178 0.6429 0.0880 0.045 Uiso 1 1 calc R
C42 C 0.70373(19) 0.8117(5) 0.11810(16) 0.0461(13) Uani 1 1 d .
H42 H 0.7005 0.8827 0.0993 0.055 Uiso 1 1 calc R
C43 C 0.6978(2) 0.8496(5) 0.15243(17) 0.0556(15) Uani 1 1 d .
H43 H 0.6911 0.9467 0.1573 0.067 Uiso 1 1 calc R
C44 C 0.70192(19) 0.7430(5) 0.17937(16) 0.0492(13) Uani 1 1 d .
H44 H 0.6972 0.7659 0.2026 0.059 Uiso 1 1 calc R
C45 C 0.71315(17) 0.6014(5) 0.17159(13) 0.0362(11) Uani 1 1 d .
H45 H 0.7159 0.5292 0.1901 0.043 Uiso 1 1 calc R
C46 C 0.6851(3) 0.7003(8) -0.0102(2) 0.076(2) Uani 1 1 d .
C47 C 0.6904(3) 0.6366(9) -0.0454(2) 0.110(3) Uani 1 1 d .
H47A H 0.6857 0.5318 -0.0452 0.164 Uiso 1 1 calc R
H47B H 0.7236 0.6578 -0.0469 0.164 Uiso 1 1 calc R
H47C H 0.6654 0.6786 -0.0670 0.164 Uiso 1 1 calc R

loop_
_atom_site_aniso_label
_atom_site_aniso_U_11
_atom_site_aniso_U_22
_atom_site_aniso_U_33
_atom_site_aniso_U_23
_atom_site_aniso_U_13
_atom_site_aniso_U_12
Co1 0.0269(3) 0.0243(3) 0.0272(3) 0.0010(2) 0.0099(2) -0.0004(3)
Cl1 0.0473(8) 0.0295(6) 0.0481(7) -0.0041(5) 0.0111(6) 0.0071(5)
O1 0.0379(19) 0.0500(19) 0.0276(16) 0.0057(14) 0.0143(14) -0.0085(15)
O2 0.042(2) 0.0429(18) 0.0322(16) 0.0067(14) 0.0128(15) -0.0094(15)
O3 0.039(2) 0.0458(18) 0.0333(16) 0.0072(14) 0.0157(15) -0.0107(15)
O4 0.0363(19) 0.0450(18) 0.0331(16) 0.0047(14) 0.0164(15) -0.0045(15)
N1 0.026(2) 0.0284(18) 0.0320(19) 0.0008(16) 0.0103(17) -0.0011(15)
N2 0.038(2) 0.0266(18) 0.0245(18) 0.0008(15) 0.0117(17) -0.0010(16)
N3 0.030(2) 0.0258(18) 0.0290(19) 0.0023(15) 0.0089(16) -0.0038(16)
N4 0.035(2) 0.0278(19) 0.0299(18) -0.0013(16) 0.0166(17) -0.0033(17)
N5 0.025(2) 0.0277(18) 0.037(2) 0.0004(16) 0.0116(17) 0.0021(16)
N6 0.125(6) 0.065(4) 0.081(4) 0.009(3) 0.038(4) -0.002(4)
C1 0.028(2) 0.024(2) 0.030(2) -0.0005(18) 0.010(2) 0.0045(18)
C2 0.029(2) 0.022(2) 0.032(2) -0.0008(18) 0.011(2) 0.0034(18)
C3 0.029(3) 0.038(2) 0.027(2) -0.0004(19) 0.010(2) -0.003(2)
C4 0.030(3) 0.050(3) 0.031(2) -0.001(2) 0.013(2) 0.002(2)
C5 0.020(3) 0.081(4) 0.042(3) -0.004(3) 0.008(2) 0.002(3)
C6 0.036(3) 0.066(4) 0.044(3) -0.011(3) 0.017(2) -0.018(3)
C7 0.047(3) 0.051(3) 0.046(3) -0.002(2) 0.019(3) -0.019(3)
C8 0.033(3) 0.043(3) 0.032(2) 0.000(2) 0.008(2) -0.006(2)
C9 0.039(3) 0.056(3) 0.052(3) -0.001(3) 0.016(3) 0.008(2)
C10 0.042(4) 0.107(5) 0.065(4) -0.009(4) 0.014(3) -0.034(3)
C11 0.052(4) 0.033(3) 0.062(3) 0.004(2) 0.012(3) -0.006(2)
C12 0.029(2) 0.032(2) 0.031(2) 0.0007(19) 0.0137(19) 0.0006(19)
C13 0.039(3) 0.036(2) 0.035(2) 0.002(2) 0.010(2) 0.000(2)
C14 0.042(3) 0.036(3) 0.038(3) 0.010(2) 0.010(2) 0.004(2)
C15 0.035(3) 0.055(3) 0.037(3) 0.004(2) 0.013(2) -0.008(2)
C16 0.036(3) 0.041(3) 0.038(3) -0.010(2) 0.016(2) -0.006(2)
C17 0.025(2) 0.038(2) 0.033(2) 0.000(2) 0.011(2) 0.002(2)
C18 0.071(4) 0.025(2) 0.048(3) 0.002(2) 0.008(3) 0.008(2)
C19 0.063(4) 0.073(4) 0.042(3) 0.000(3) -0.004(3) 0.000(3)
C20 0.057(4) 0.037(3) 0.049(3) -0.009(2) 0.017(3) 0.002(2)
C21 0.032(3) 0.022(2) 0.034(2) -0.0043(18) 0.013(2) -0.0018(19)
C22 0.033(3) 0.023(2) 0.032(2) -0.0034(18) 0.011(2) -0.0003(18)
C23 0.037(3) 0.028(2) 0.029(2) 0.0036(19) 0.010(2) -0.002(2)
C24 0.039(3) 0.034(3) 0.031(2) 0.001(2) 0.008(2) -0.002(2)
C25 0.037(3) 0.047(3) 0.045(3) -0.003(2) 0.000(2) -0.013(2)
C26 0.030(3) 0.058(3) 0.048(3) 0.009(3) 0.005(2) -0.006(3)
C27 0.035(3) 0.053(3) 0.050(3) 0.001(3) 0.016(2) 0.003(2)
C28 0.032(3) 0.036(2) 0.038(2) 0.002(2) 0.010(2) 0.001(2)
C29 0.051(4) 0.040(3) 0.060(3) -0.013(3) 0.016(3) -0.007(3)
C30 0.044(4) 0.095(5) 0.096(5) -0.004(4) 0.012(3) -0.020(4)
C31 0.044(3) 0.052(3) 0.066(3) -0.019(3) 0.025(3) -0.003(3)
C32 0.034(3) 0.029(2) 0.032(2) 0.0015(19) 0.009(2) -0.0053(19)
C33 0.044(3) 0.037(3) 0.033(2) -0.006(2) 0.016(2) -0.009(2)
C34 0.069(4) 0.056(3) 0.037(3) -0.013(3) 0.022(3) -0.017(3)
C35 0.057(4) 0.077(4) 0.036(3) -0.006(3) -0.001(3) -0.017(3)
C36 0.042(3) 0.073(4) 0.045(3) 0.004(3) -0.002(3) 0.002(3)
C37 0.039(3) 0.037(3) 0.042(3) 0.006(2) 0.010(2) -0.005(2)
C38 0.057(4) 0.046(3) 0.057(3) -0.006(3) 0.032(3) 0.003(3)
C39 0.106(6) 0.138(7) 0.034(3) -0.002(4) -0.008(3) 0.000(5)
C40 0.051(4) 0.059(3) 0.066(4) 0.004(3) 0.024(3) 0.017(3)
C41 0.036(3) 0.034(3) 0.042(3) 0.009(2) 0.010(2) 0.004(2)
C42 0.042(3) 0.030(2) 0.067(4) 0.010(2) 0.018(3) 0.009(2)
C43 0.051(4) 0.034(3) 0.088(4) -0.009(3) 0.030(3) 0.010(3)
C44 0.046(3) 0.045(3) 0.063(3) -0.015(3) 0.027(3) 0.007(2)
C45 0.035(3) 0.036(3) 0.041(3) -0.001(2) 0.018(2) -0.001(2)
C46 0.056(4) 0.075(5) 0.086(5) 0.026(4) 0.004(4) -0.015(4)
C47 0.074(6) 0.139(7) 0.114(6) -0.043(6) 0.026(5) -0.008(5)

loop_
_atom_type_symbol
_atom_type_description
_atom_type_scat_dispersion_real
_atom_type_scat_dispersion_imag
_atom_type_scat_source
C C 0.0033 0.0016 'International Tables Vol C Tables 4.2.6.8 and 6.1.1.4'
H H 0.0000 0.0000 'International Tables Vol C Tables 4.2.6.8 and 6.1.1.4'
N N 0.0061 0.0033 'International Tables Vol C Tables 4.2.6.8 and 6.1.1.4'
O O 0.0106 0.0060 'International Tables Vol C Tables 4.2.6.8 and 6.1.1.4'
Cl Cl 0.1484 0.1585 'International Tables Vol C Tables 4.2.6.8 and 6.1.1.4'
Co Co 0.3494 0.9721 'International Tables Vol C Tables 4.2.6.8 and 6.1.1.4'

loop_
_geom_angle_atom_site_label_1
_geom_angle_atom_site_label_2
_geom_angle_atom_site_label_3
_geom_angle
_geom_angle_publ_flag
N4 Co1 N2 177.88(15) ?
N4 Co1 N3 80.73(15) yes
N2 Co1 N3 99.43(15) yes
N4 Co1 N1 99.32(15) yes
N2 Co1 N1 80.55(15) yes
N3 Co1 N1 179.07(15) ?
N4 Co1 N5 91.13(14) ?
N2 Co1 N5 90.99(14) ?
N3 Co1 N5 91.01(14) ?
N1 Co1 N5 88.07(14) ?
N4 Co1 Cl1 89.03(11) ?
N2 Co1 Cl1 88.85(11) ?
N3 Co1 Cl1 91.02(11) ?
N1 Co1 Cl1 89.90(11) ?
N5 Co1 Cl1 177.96(11) yes
C1 N1 O1 121.2(3) ?
C1 N1 Co1 117.3(3) ?
O1 N1 Co1 121.3(3) ?
C2 N2 O2 120.4(3) ?
C2 N2 Co1 117.7(3) ?
O2 N2 Co1 121.9(3) ?
C21 N3 O3 122.2(3) ?
C21 N3 Co1 117.1(3) ?
O3 N3 Co1 120.6(3) ?
C22 N4 O4 120.9(3) ?
C22 N4 Co1 117.8(3) ?
O4 N4 Co1 121.2(3) ?
C41 N5 C45 117.4(4) ?
C41 N5 Co1 120.4(3) ?
C45 N5 Co1 121.9(3) ?
N1 C1 C3 124.1(4) ?
N1 C1 C2 111.3(4) ?
C3 C1 C2 124.5(4) ?
N2 C2 C1 112.8(4) ?
N2 C2 C12 122.8(4) ?
C1 C2 C12 124.3(4) ?
C4 C3 C8 120.1(4) ?
C4 C3 C1 121.4(4) ?
C8 C3 C1 118.5(4) ?
C5 C4 C3 118.1(4) ?
C5 C4 C9 119.2(4) ?
C3 C4 C9 122.8(4) ?
C4 C5 C6 123.5(5) ?
C7 C6 C5 116.8(5) ?
C7 C6 C10 121.9(5) ?
C5 C6 C10 121.3(5) ?
C6 C7 C8 123.3(5) ?
C7 C8 C3 118.1(5) ?
C7 C8 C11 119.4(4) ?
C3 C8 C11 122.5(4) ?
C17 C12 C13 119.4(4) ?
C17 C12 C2 120.5(4) ?
C13 C12 C2 120.0(4) ?
C14 C13 C12 118.2(4) ?
C14 C13 C18 119.8(4) ?
C12 C13 C18 122.0(4) ?
C15 C14 C13 123.4(4) ?
C14 C15 C16 117.5(4) ?
C14 C15 C19 123.2(5) ?
C16 C15 C19 119.3(4) ?
C17 C16 C15 121.6(4) ?
C16 C17 C12 119.8(4) ?
C16 C17 C20 119.2(4) ?
C12 C17 C20 120.9(4) ?
N3 C21 C22 112.1(4) ?
N3 C21 C23 122.8(4) ?
C22 C21 C23 125.0(4) ?
N4 C22 C21 112.0(4) ?
N4 C22 C32 121.5(4) ?
C21 C22 C32 126.4(4) ?
C28 C23 C24 119.5(4) ?
C28 C23 C21 118.5(4) ?
C24 C23 C21 121.9(4) ?
C25 C24 C23 118.5(4) ?
C25 C24 C29 118.9(4) ?
C23 C24 C29 122.5(4) ?
C26 C25 C24 122.7(5) ?
C25 C26 C27 117.9(5) ?
C25 C26 C30 121.6(5) ?
C27 C26 C30 120.5(5) ?
C26 C27 C28 122.5(5) ?
C27 C28 C23 118.9(4) ?
C27 C28 C31 119.0(4) ?
C23 C28 C31 122.1(4) ?
C37 C32 C33 120.0(4) ?
C37 C32 C22 120.9(4) ?
C33 C32 C22 118.9(4) ?
C34 C33 C32 119.1(5) ?
C34 C33 C38 119.0(4) ?
C32 C33 C38 121.9(4) ?
C33 C34 C35 121.5(5) ?
C36 C35 C34 118.9(5) ?
C36 C35 C39 121.2(6) ?
C34 C35 C39 119.8(6) ?
C35 C36 C37 122.3(5) ?
C36 C37 C32 118.2(5) ?
C36 C37 C40 119.8(5) ?
C32 C37 C40 122.0(4) ?
N5 C41 C42 121.9(4) ?
C43 C42 C41 119.7(5) ?
C44 C43 C42 119.1(5) ?
C43 C44 C45 119.0(5) ?
N5 C45 C44 122.8(4) ?
N6 C46 C47 178.1(8) ?

loop_
_geom_bond_atom_site_label_1
_geom_bond_atom_site_label_2
_geom_bond_distance
_geom_bond_publ_flag
Co1 N4 1.889(3) yes
Co1 N2 1.899(3) yes
Co1 N3 1.900(3) yes
Co1 N1 1.910(3) yes
Co1 N5 1.978(3) yes
Co1 Cl1 2.2243(15) yes
O1 N1 1.329(4) ?
O2 N2 1.356(4) ?
O3 N3 1.335(4) ?
O4 N4 1.344(4) ?
N1 C1 1.308(5) yes
N2 C2 1.289(5) yes
N3 C21 1.304(5) yes
N4 C22 1.299(5) yes
N5 C41 1.348(5) ?
N5 C45 1.348(5) ?
N6 C46 1.119(8) ?
C1 C3 1.482(6) ?
C1 C2 1.486(6) yes
C2 C12 1.487(6) ?
C3 C4 1.406(6) ?
C3 C8 1.416(6) ?
C4 C5 1.386(6) ?
C4 C9 1.497(7) ?
C5 C6 1.388(7) ?
C6 C7 1.381(7) ?
C6 C10 1.505(7) ?
C7 C8 1.387(6) ?
C8 C11 1.496(6) ?
C12 C17 1.404(6) ?
C12 C13 1.409(6) ?
C13 C14 1.385(6) ?
C13 C18 1.509(6) ?
C14 C15 1.375(6) ?
C15 C16 1.395(6) ?
C15 C19 1.501(6) ?
C16 C17 1.379(6) ?
C17 C20 1.513(6) ?
C21 C22 1.474(6) yes
C21 C23 1.502(6) ?
C22 C32 1.483(6) ?
C23 C28 1.399(6) ?
C23 C24 1.411(6) ?
C24 C25 1.391(6) ?
C24 C29 1.500(6) ?
C25 C26 1.368(7) ?
C26 C27 1.379(7) ?
C26 C30 1.512(7) ?
C27 C28 1.389(6) ?
C28 C31 1.504(6) ?
C32 C37 1.406(6) ?
C32 C33 1.409(6) ?
C33 C34 1.378(6) ?
C33 C38 1.510(6) ?
C34 C35 1.387(8) ?
C35 C36 1.367(8) ?
C35 C39 1.522(7) ?
C36 C37 1.394(6) ?
C37 C40 1.511(7) ?
C41 C42 1.375(6) ?
C42 C43 1.368(7) ?
C43 C44 1.365(7) ?
C44 C45 1.373(6) ?
C46 C47 1.466(10) ?

loop_
_geom_torsion_atom_site_label_1
_geom_torsion_atom_site_label_2
_geom_torsion_atom_site_label_3
_geom_torsion_atom_site_label_4
_geom_torsion
N4 Co1 N1 C1 177.1(3)
N2 Co1 N1 C1 -5.1(3)
N3 Co1 N1 C1 84(10)
N5 Co1 N1 C1 86.3(3)
Cl1 Co1 N1 C1 -93.9(3)
N4 Co1 N1 O1 2.1(3)
N2 Co1 N1 O1 179.9(3)
N3 Co1 N1 O1 -91(9)
N5 Co1 N1 O1 -88.8(3)
Cl1 Co1 N1 O1 91.1(3)
N4 Co1 N2 C2 89(4)
N3 Co1 N2 C2 -176.4(3)
N1 Co1 N2 C2 2.7(3)
N5 Co1 N2 C2 -85.2(3)
Cl1 Co1 N2 C2 92.8(3)
N4 Co1 N2 O2 -91(4)
N3 Co1 N2 O2 3.0(3)
N1 Co1 N2 O2 -177.9(3)
N5 Co1 N2 O2 94.2(3)
Cl1 Co1 N2 O2 -87.9(3)
N4 Co1 N3 C21 -4.0(3)
N2 Co1 N3 C21 178.1(3)
N1 Co1 N3 C21 89(9)
N5 Co1 N3 C21 87.0(3)
Cl1 Co1 N3 C21 -92.9(3)
N4 Co1 N3 O3 179.1(3)
N2 Co1 N3 O3 1.2(3)
N1 Co1 N3 O3 -88(9)
N5 Co1 N3 O3 -90.0(3)
Cl1 Co1 N3 O3 90.2(3)
N2 Co1 N4 C22 96(4)
N3 Co1 N4 C22 1.9(3)
N1 Co1 N4 C22 -177.2(3)
N5 Co1 N4 C22 -88.9(3)
Cl1 Co1 N4 C22 93.1(3)
N2 Co1 N4 O4 -82(4)
N3 Co1 N4 O4 -176.4(3)
N1 Co1 N4 O4 4.5(3)
N5 Co1 N4 O4 92.7(3)
Cl1 Co1 N4 O4 -85.2(3)
N4 Co1 N5 C41 -32.1(3)
N2 Co1 N5 C41 147.7(3)
N3 Co1 N5 C41 -112.8(3)
N1 Co1 N5 C41 67.2(3)
Cl1 Co1 N5 C41 62(3)
N4 Co1 N5 C45 154.6(3)
N2 Co1 N5 C45 -25.6(3)
N3 Co1 N5 C45 73.8(3)
N1 Co1 N5 C45 -106.2(3)
Cl1 Co1 N5 C45 -111(3)
O1 N1 C1 C3 4.0(6)
Co1 N1 C1 C3 -171.0(3)
O1 N1 C1 C2 -178.9(3)
Co1 N1 C1 C2 6.1(4)
O2 N2 C2 C1 -179.6(3)
Co1 N2 C2 C1 -0.2(4)
O2 N2 C2 C12 2.7(6)
Co1 N2 C2 C12 -178.0(3)
N1 C1 C2 N2 -3.8(5)
C3 C1 C2 N2 173.3(4)
N1 C1 C2 C12 173.9(4)
C3 C1 C2 C12 -8.9(6)
N1 C1 C3 C4 -114.1(5)
C2 C1 C3 C4 69.1(5)
N1 C1 C3 C8 65.8(6)
C2 C1 C3 C8 -111.0(5)
C8 C3 C4 C5 3.6(6)
C1 C3 C4 C5 -176.4(4)
C8 C3 C4 C9 -176.2(4)
C1 C3 C4 C9 3.8(6)
C3 C4 C5 C6 -1.7(7)
C9 C4 C5 C6 178.1(4)
C4 C5 C6 C7 -0.8(7)
C4 C5 C6 C10 177.6(4)
C5 C6 C7 C8 1.2(7)
C10 C6 C7 C8 -177.1(4)
C6 C7 C8 C3 0.7(7)
C6 C7 C8 C11 179.6(5)
C4 C3 C8 C7 -3.2(6)
C1 C3 C8 C7 176.9(4)
C4 C3 C8 C11 177.9(4)
C1 C3 C8 C11 -2.0(6)
N2 C2 C12 C17 -108.1(5)
C1 C2 C12 C17 74.4(5)
N2 C2 C12 C13 71.1(6)
C1 C2 C12 C13 -106.4(5)
C17 C12 C13 C14 -3.7(6)
C2 C12 C13 C14 177.2(4)
C17 C12 C13 C18 173.3(4)
C2 C12 C13 C18 -5.8(7)
C12 C13 C14 C15 2.2(7)
C18 C13 C14 C15 -174.9(5)
C13 C14 C15 C16 0.8(7)
C13 C14 C15 C19 179.9(5)
C14 C15 C16 C17 -2.3(7)
C19 C15 C16 C17 178.6(5)
C15 C16 C17 C12 0.7(7)
C15 C16 C17 C20 178.4(4)
C13 C12 C17 C16 2.3(6)
C2 C12 C17 C16 -178.5(4)
C13 C12 C17 C20 -175.3(4)
C2 C12 C17 C20 3.8(6)
O3 N3 C21 C22 -178.0(3)
Co1 N3 C21 C22 5.1(4)
O3 N3 C21 C23 5.8(6)
Co1 N3 C21 C23 -171.1(3)
O4 N4 C22 C21 178.6(3)
Co1 N4 C22 C21 0.2(4)
O4 N4 C22 C32 1.3(6)
Co1 N4 C22 C32 -177.1(3)
N3 C21 C22 N4 -3.4(5)
C23 C21 C22 N4 172.7(4)
N3 C21 C22 C32 173.7(4)
C23 C21 C22 C32 -10.2(6)
N3 C21 C23 C28 61.0(6)
C22 C21 C23 C28 -114.7(5)
N3 C21 C23 C24 -119.7(5)
C22 C21 C23 C24 64.6(6)
C28 C23 C24 C25 0.4(6)
C21 C23 C24 C25 -178.9(4)
C28 C23 C24 C29 -176.5(4)
C21 C23 C24 C29 4.3(6)
C23 C24 C25 C26 -0.7(7)
C29 C24 C25 C26 176.3(5)
C24 C25 C26 C27 0.1(8)
C24 C25 C26 C30 -178.3(5)
C25 C26 C27 C28 0.8(7)
C30 C26 C27 C28 179.3(5)
C26 C27 C28 C23 -1.1(7)
C26 C27 C28 C31 178.2(5)
C24 C23 C28 C27 0.5(6)
C21 C23 C28 C27 179.8(4)
C24 C23 C28 C31 -178.8(4)
C21 C23 C28 C31 0.5(6)
N4 C22 C32 C37 -111.2(5)
C21 C22 C32 C37 71.9(6)
N4 C22 C32 C33 64.5(5)
C21 C22 C32 C33 -112.4(5)
C37 C32 C33 C34 -0.7(7)
C22 C32 C33 C34 -176.4(4)
C37 C32 C33 C38 -179.0(4)
C22 C32 C33 C38 5.2(6)
C32 C33 C34 C35 0.6(7)
C38 C33 C34 C35 179.0(5)
C33 C34 C35 C36 -1.0(8)
C33 C34 C35 C39 176.2(5)
C34 C35 C36 C37 1.4(9)
C39 C35 C36 C37 -175.7(5)
C35 C36 C37 C32 -1.5(8)
C35 C36 C37 C40 175.8(5)
C33 C32 C37 C36 1.1(7)
C22 C32 C37 C36 176.7(4)
C33 C32 C37 C40 -176.1(4)
C22 C32 C37 C40 -0.5(7)
C45 N5 C41 C42 2.8(6)
Co1 N5 C41 C42 -170.8(4)
N5 C41 C42 C43 -1.2(7)
C41 C42 C43 C44 -1.1(8)
C42 C43 C44 C45 1.6(8)
C41 N5 C45 C44 -2.3(6)
Co1 N5 C45 C44 171.3(4)
C43 C44 C45 N5 0.1(8)
